data_2014587
loop_
_publ_author_name
'Blewett, Gavin'
'Esterhuysen, Catharine'
'Bredenkamp, Martin W.'
'Koch, Klaus R.'

_publ_section_title
;
 The first bipodal thiocarbamic acid ester, <i>O</i>,<i>O</i>'-diethyl
 <i>N</i>,<i>N</i>'-(<i>p</i>-phenylenedicarbonyl)bis(thiocarbamate)
;
_journal_issue 12
_journal_name_full 'Acta Crystallographica Section C'
_journal_page_first o862
_journal_page_last o864
_journal_paper_doi 10.1107/S0108270104026587
_journal_volume 60
_journal_year 2004
_chemical_formula_iupac 'C14 H16 N2 O4 S2'
_chemical_formula_moiety 'C14 H16 N2 O4 S2'
_chemical_formula_sum 'C14 H16 N2 O4 S2'
_chemical_formula_weight 340.41
_chemical_name_common N,N'-bis(ethoxythiocarbonyl)terephthalamide
_chemical_name_systematic
;
O,O'-diethyl N,N'-(p-phenylenedicarbonyl)dithiocarbamate
;
_space_group_IT_number 96
_symmetry_cell_setting tetragonal
_symmetry_space_group_name_Hall 'P 4nw 2abw'
_symmetry_space_group_name_H-M 'P 43 21 2'
_atom_sites_solution_hydrogens geom
_atom_sites_solution_primary direct
_atom_sites_solution_secondary difmap
_cell_angle_alpha 90.00
_cell_angle_beta 90.00
_cell_angle_gamma 90.00
_cell_formula_units_Z 4
_cell_length_a 10.5794(4)
_cell_length_b 10.5794(4)
_cell_length_c 14.0773(12)
_cell_measurement_reflns_used 1547
_cell_measurement_temperature 100(2)
_cell_measurement_theta_max 25.97
_cell_measurement_theta_min 2.41
_cell_volume 1575.58(16)
_computing_cell_refinement 'SAINT (Bruker, 2002)'
_computing_data_collection 'SMART (Bruker, 2001)'
_computing_data_reduction SAINT
_computing_molecular_graphics 'X-SEED (Barbour, 1999)'
_computing_publication_material X-SEED
_computing_structure_refinement 'SHELXL97 (Sheldrick, 1997)'
_computing_structure_solution 'SHELXS97 (Sheldrick, 1997)'
_diffrn_ambient_temperature 100(2)
_diffrn_measured_fraction_theta_full 0.999
_diffrn_measured_fraction_theta_max 0.999
_diffrn_measurement_device_type 'Bruker SMART APEX CCD'
_diffrn_measurement_method '\w scans'
_diffrn_radiation_monochromator graphite
_diffrn_radiation_type MoK\a
_diffrn_radiation_wavelength 0.71073
_diffrn_reflns_av_R_equivalents 0.0502
_diffrn_reflns_av_sigmaI/netI 0.0243
_diffrn_reflns_limit_h_max 13
_diffrn_reflns_limit_h_min -13
_diffrn_reflns_limit_k_max 13
_diffrn_reflns_limit_k_min -13
_diffrn_reflns_limit_l_max 17
_diffrn_reflns_limit_l_min -17
_diffrn_reflns_number 16377
_diffrn_reflns_theta_full 25.97
_diffrn_reflns_theta_max 25.97
_diffrn_reflns_theta_min 2.41
_exptl_absorpt_coefficient_mu 0.356
_exptl_absorpt_correction_T_max 0.979
_exptl_absorpt_correction_T_min 0.975
_exptl_absorpt_correction_type multi-scan
_exptl_absorpt_process_details '(SADABS; Sheldrick, 2002)'
_exptl_crystal_colour colourless
_exptl_crystal_density_diffrn 1.435
_exptl_crystal_density_method 'not measured'
_exptl_crystal_description needle
_exptl_crystal_F_000 712
_exptl_crystal_size_max 0.43
_exptl_crystal_size_mid 0.06
_exptl_crystal_size_min 0.06
_refine_diff_density_max 0.349
_refine_diff_density_min -0.224
_refine_ls_abs_structure_details 'Flack (1983), 599 Friedel pairs?'
_refine_ls_abs_structure_Flack 0.08(15)
_refine_ls_extinction_method none
_refine_ls_goodness_of_fit_ref 1.087
_refine_ls_hydrogen_treatment constr
_refine_ls_matrix_type full
_refine_ls_number_parameters 96
_refine_ls_number_reflns 1547
_refine_ls_number_restraints 0
_refine_ls_restrained_S_all 1.087
_refine_ls_R_factor_all 0.0444
_refine_ls_R_factor_gt 0.0413
_refine_ls_shift/su_max 0.002
_refine_ls_shift/su_mean 0.000
_refine_ls_structure_factor_coef Fsqd
_refine_ls_weighting_details 'calc w=1/[\s^2^(Fo^2^)+(0.0605P)^2^+0.9712P] where P=(Fo^2^+2Fc^2^)/3'
_refine_ls_weighting_scheme calc
_refine_ls_wR_factor_gt 0.1025
_refine_ls_wR_factor_ref 0.1042
_reflns_number_gt 1448
_reflns_number_total 1547
_reflns_threshold_expression I>2\s(I)
_cod_data_source_file ta1474.cif
_cod_data_source_block I
_cod_database_code 2014587
_cod_database_fobs_code 2014587

loop_
_symmetry_equiv_pos_as_xyz
'x, y, z'
'-y+1/2, x+1/2, z+3/4'
'-x, -y, z+1/2'
'y+1/2, -x+1/2, z+1/4'
'x+1/2, -y+1/2, -z+1/4'
'-x+1/2, y+1/2, -z+3/4'
'y, x, -z'
'-y, -x, -z+1/2'

loop_
_atom_site_label
_atom_site_fract_x
_atom_site_fract_y
_atom_site_fract_z
_atom_site_U_iso_or_equiv
_atom_site_adp_type
_atom_site_calc_flag
_atom_site_refinement_flags
_atom_site_occupancy
_atom_site_disorder_assembly
_atom_site_disorder_group
_atom_site_type_symbol
S1 0.50424(7) 0.29813(7) 0.10655(4) 0.0287(2) Uani d . 1 . . S
O1 0.65558(18) 0.13729(18) -0.02677(12) 0.0226(4) Uani d . 1 . . O
N7 0.6513(2) 0.0888(2) 0.13129(15) 0.0181(5) Uani d . 1 . . N
H7 0.6790 0.0338 0.1733 0.022 Uiso calc R 1 . . H
O2 0.55202(19) 0.15719(19) 0.25700(13) 0.0256(5) Uani d . 1 . . O
C1 0.7918(2) -0.0268(2) 0.02294(16) 0.0158(5) Uani d . 1 . . C
C2 0.4699(3) 0.2414(3) 0.31099(19) 0.0280(6) Uani d . 1 . . C
H2A 0.3809 0.2310 0.2907 0.034 Uiso calc R 1 . . H
H2B 0.4950 0.3306 0.3010 0.034 Uiso calc R 1 . . H
C3 0.6940(2) 0.0740(2) 0.03903(17) 0.0174(5) Uani d . 1 . . C
C4 0.8564(2) -0.0898(2) 0.09491(17) 0.0166(5) Uani d . 1 . . C
H4 0.8391 -0.0709 0.1596 0.020 Uiso calc R 1 . . H
C6 0.5697(3) 0.1809(3) 0.16446(19) 0.0230(6) Uani d . 1 . . C
C7 0.8203(2) -0.0545(2) -0.07197(16) 0.0164(5) Uani d . 1 . . C
H7A 0.7770 -0.0111 -0.1213 0.020 Uiso calc R 1 . . H
C5 0.4847(3) 0.2056(3) 0.4137(2) 0.0344(7) Uani d . 1 . . C
H5A 0.4647 0.1158 0.4218 0.052 Uiso calc R 1 . . H
H5B 0.4270 0.2565 0.4526 0.052 Uiso calc R 1 . . H
H5C 0.5720 0.2212 0.4338 0.052 Uiso calc R 1 . . H

loop_
_atom_site_aniso_label
_atom_site_aniso_U_11
_atom_site_aniso_U_22
_atom_site_aniso_U_33
_atom_site_aniso_U_12
_atom_site_aniso_U_13
_atom_site_aniso_U_23
S1 0.0382(4) 0.0256(4) 0.0222(3) 0.0108(3) 0.0016(3) 0.0002(3)
O1 0.0249(10) 0.0242(10) 0.0188(9) 0.0096(8) 0.0013(7) 0.0026(8)
N7 0.0198(10) 0.0200(11) 0.0147(10) 0.0059(9) 0.0034(8) 0.0019(8)
O2 0.0305(10) 0.0292(10) 0.0172(9) 0.0083(8) 0.0024(8) -0.0003(8)
C1 0.0166(12) 0.0168(12) 0.0138(11) -0.0017(10) 0.0011(9) -0.0006(9)
C2 0.0286(15) 0.0313(15) 0.0242(13) 0.0105(12) 0.0020(11) -0.0067(12)
C3 0.0185(13) 0.0178(13) 0.0158(11) -0.0040(11) 0.0010(10) -0.0017(10)
C4 0.0173(12) 0.0190(12) 0.0134(11) -0.0017(10) 0.0026(9) 0.0001(9)
C6 0.0226(14) 0.0254(15) 0.0211(13) -0.0010(11) 0.0011(10) -0.0020(11)
C7 0.0196(13) 0.0172(12) 0.0124(11) -0.0001(10) -0.0033(9) 0.0019(9)
C5 0.0395(17) 0.0407(17) 0.0229(14) 0.0083(15) 0.0047(13) -0.0015(13)

loop_
_atom_type_symbol
_atom_type_description
_atom_type_scat_dispersion_real
_atom_type_scat_dispersion_imag
_atom_type_scat_source
C C 0.0033 0.0016 'International Tables Vol C Tables 4.2.6.8 and 6.1.1.4'
H H 0.0000 0.0000 'International Tables Vol C Tables 4.2.6.8 and 6.1.1.4'
N N 0.0061 0.0033 'International Tables Vol C Tables 4.2.6.8 and 6.1.1.4'
S S 0.1246 0.1234 'International Tables Vol C Tables 4.2.6.8 and 6.1.1.4'
O O 0.0106 0.0060 'International Tables Vol C Tables 4.2.6.8 and 6.1.1.4'

loop_
_geom_angle_atom_site_label_1
_geom_angle_atom_site_label_2
_geom_angle_atom_site_label_3
_geom_angle_site_symmetry_1
_geom_angle
_geom_angle_publ_flag
C6 N7 C3 . 126.9(2) ?
C6 N7 H7 . 116.6 ?
C3 N7 H7 . 116.6 ?
C6 O2 C2 . 118.4(2) ?
C4 C1 C7 . 119.2(2) ?
C4 C1 C3 . 124.6(2) yes
C7 C1 C3 . 116.1(2) yes
O2 C2 C5 . 106.6(2) ?
O2 C2 H2A . 110.4 ?
C5 C2 H2A . 110.4 ?
O2 C2 H2B . 110.4 ?
C5 C2 H2B . 110.4 ?
H2A C2 H2B . 108.6 ?
O1 C3 N7 . 123.0(2) ?
O1 C3 C1 . 120.5(2) ?
N7 C3 C1 . 116.5(2) ?
C7 C4 C1 7_645 119.7(2) ?
C7 C4 H4 7_645 120.1 ?
C1 C4 H4 . 120.1 ?
O2 C6 N7 . 106.5(2) ?
O2 C6 S1 . 124.5(2) ?
N7 C6 S1 . 129.0(2) ?
C4 C7 C1 7_645 121.0(2) ?
C4 C7 H7A 7_645 119.5 ?
C1 C7 H7A . 119.5 ?
C2 C5 H5A . 109.5 ?
C2 C5 H5B . 109.5 ?
H5A C5 H5B . 109.5 ?
C2 C5 H5C . 109.5 ?
H5A C5 H5C . 109.5 ?
H5B C5 H5C . 109.5 ?

loop_
_geom_bond_atom_site_label_1
_geom_bond_atom_site_label_2
_geom_bond_site_symmetry_2
_geom_bond_distance
_geom_bond_publ_flag
S1 C6 . 1.638(3) yes
O1 C3 . 1.213(3) yes
N7 C6 . 1.383(3) yes
N7 C3 . 1.384(3) yes
N7 H7 . 0.8800 ?
O2 C6 . 1.340(3) yes
O2 C2 . 1.458(3) ?
C1 C4 . 1.392(3) yes
C1 C7 . 1.401(3) yes
C1 C3 . 1.503(4) yes
C2 C5 . 1.503(4) ?
C2 H2A . 0.9900 ?
C2 H2B . 0.9900 ?
C4 C7 7_645 1.377(4) yes
C4 H4 . 0.9500 ?
C7 H7A . 0.9500 ?
C5 H5A . 0.9800 ?
C5 H5B . 0.9800 ?
C5 H5C . 0.9800 ?

loop_
_geom_contact_atom_site_label_1
_geom_contact_atom_site_label_2
_geom_contact_distance
N7 C4 2.923(3)
C7 O1 2.749(3)

loop_
_geom_hbond_atom_site_label_D
_geom_hbond_atom_site_label_H
_geom_hbond_atom_site_label_A
_geom_hbond_site_symmetry_A
_geom_hbond_distance_DH
_geom_hbond_distance_HA
_geom_hbond_distance_DA
_geom_hbond_angle_DHA
N7 H7 O1 4 0.88 2.17 2.895(3) 140

loop_
_geom_torsion_atom_site_label_1
_geom_torsion_atom_site_label_2
_geom_torsion_atom_site_label_3
_geom_torsion_atom_site_label_4
_geom_torsion_site_symmetry_4
_geom_torsion
_geom_torsion_publ_flag
C6 O2 C2 C5 . -170.9(2) ?
C6 N7 C3 C1 . 174.6(2) ?
C4 C1 C3 O1 . 169.1(2) ?
C7 C1 C3 O1 . -9.0(4) ?
C4 C1 C3 N7 . -11.3(4) ?
C7 C1 C3 N7 . 170.6(2) ?
C7 C1 C4 C7 7_645 -1.1(3) ?
C3 C1 C4 C7 7_645 -179.2(2) ?
C2 O2 C6 N7 . 179.4(2) ?
C2 O2 C6 S1 . -0.5(4) ?
C3 N7 C6 O2 . 178.4(2) ?
C4 C1 C7 C4 7_645 0.6(3) ?
C3 C1 C7 C4 7_645 178.8(2) ?
S1 C6 N7 C3 . -1.6(4) yes
C6 N7 C3 O1 . -5.8(4) yes
